data_4114211
loop_
_publ_author_name
'Genia Sklute'
'Deborah Amsallem'
'Amal Shabli'
'Jos P. Varghese'
'Ilan Marek'

_publ_section_title
;
 Four-Component Reactions for a New Diastereoselective Synthesis of Chiral
 Quaternary Centers
;
_journal_name_full 'Journal of the American Chemical Society'
_journal_page_first 11776
_journal_page_last 11777
_journal_paper_doi 10.1021/ja036872t
_journal_volume 125
_journal_year 2003
_chemical_formula_sum 'C23 H30 O2 S'
_chemical_formula_weight 370.53
_chemical_name_common anne
_chemical_name_systematic
; 
 ? 
;
_space_group_IT_number 2
_symmetry_cell_setting triclinic
_symmetry_space_group_name_Hall '-P 1'
_symmetry_space_group_name_H-M 'P -1'
_atom_sites_solution_hydrogens geom
_atom_sites_solution_primary direct
_atom_sites_solution_secondary difmap
_audit_creation_method SHELXL-97
_cell_angle_alpha 104.96(3)
_cell_angle_beta 98.34(3)
_cell_angle_gamma 108.47(3)
_cell_formula_units_Z 2
_cell_length_a 8.822(2)
_cell_length_b 10.189(2)
_cell_length_c 12.997(2)
_cell_measurement_reflns_used 2892
_cell_measurement_temperature 293(2)
_cell_measurement_theta_max 19.2
_cell_measurement_theta_min 3.8
_cell_volume 1037.2(5)
_computing_cell_refinement 'Denzo SMN (Otwinowski & Minor 1997)'
_computing_data_collection 'Collect (Nonius, 2000)'
_computing_data_reduction 'Denzo SMN (Otwinowski & Minor 1997)'
_computing_molecular_graphics 'TEXSAN (MSC, 1999)'
_computing_structure_refinement 'SHELXL-97 (Sheldrick, 1997)'
_computing_structure_solution 'SHELXS-97 (Sheldrick, 1997)'
_diffrn_ambient_temperature 293(2)
_diffrn_detector_area_resol_mean 95
_diffrn_measured_fraction_theta_full 0.958
_diffrn_measured_fraction_theta_max 0.958
_diffrn_measurement_device_type KappaCCD
_diffrn_measurement_method 'phi scan'
_diffrn_radiation_monochromator graphite
_diffrn_radiation_source 'fine-focus sealed tube'
_diffrn_radiation_type MoK\a
_diffrn_radiation_wavelength 0.71070
_diffrn_reflns_av_R_equivalents 0.0990
_diffrn_reflns_av_sigmaI/netI 0.1236
_diffrn_reflns_limit_h_max 10
_diffrn_reflns_limit_h_min 0
_diffrn_reflns_limit_k_max 11
_diffrn_reflns_limit_k_min -12
_diffrn_reflns_limit_l_max 15
_diffrn_reflns_limit_l_min -15
_diffrn_reflns_number 8774
_diffrn_reflns_theta_full 25.05
_diffrn_reflns_theta_max 25.05
_diffrn_reflns_theta_min 3.66
_exptl_absorpt_coefficient_mu 0.170
_exptl_absorpt_correction_T_max 0.9983
_exptl_absorpt_correction_T_min 0.9352
_exptl_absorpt_correction_type none
_exptl_crystal_colour 'white transparent'
_exptl_crystal_density_diffrn 1.186
_exptl_crystal_description plate
_exptl_crystal_F_000 400
_exptl_crystal_size_max 0.35
_exptl_crystal_size_mid 0.15
_exptl_crystal_size_min 0.01
_refine_diff_density_max 0.527
_refine_diff_density_min -0.327
_refine_diff_density_rms 0.078
_refine_ls_extinction_coef 0.029(8)
_refine_ls_extinction_expression Fc^*^=kFc[1+0.001xFc^2^\l^3^/sin(2\q)]^-1/4^
_refine_ls_extinction_method SHELXL
_refine_ls_goodness_of_fit_ref 0.958
_refine_ls_hydrogen_treatment mixed
_refine_ls_matrix_type full
_refine_ls_number_parameters 348
_refine_ls_number_reflns 3682
_refine_ls_number_restraints 0
_refine_ls_restrained_S_all 0.958
_refine_ls_R_factor_all 0.1408
_refine_ls_R_factor_gt 0.0687
_refine_ls_shift/su_max 0.065
_refine_ls_shift/su_mean 0.012
_refine_ls_structure_factor_coef Fsqd
_refine_ls_weighting_details 'calc w=1/[\s^2^(Fo^2^)+(0.0000P)^2^+9.9827P] where P=(Fo^2^+2Fc^2^)/3'
_refine_ls_weighting_scheme calc
_refine_ls_wR_factor_gt 0.1693
_refine_ls_wR_factor_ref 0.2108
_reflns_number_gt 1983
_reflns_number_total 3682
_reflns_threshold_expression >2sigma(I)
_cod_data_source_file ja036872tsi20030626_093210.cif
_cod_data_source_block marek1
_cod_original_cell_volume 1037.3(2)
_cod_database_code 4114211

loop_
_symmetry_equiv_pos_as_xyz
'x, y, z'
'-x, -y, -z'

loop_
_atom_site_label
_atom_site_type_symbol
_atom_site_fract_x
_atom_site_fract_y
_atom_site_fract_z
_atom_site_U_iso_or_equiv
_atom_site_adp_type
_atom_site_occupancy
_atom_site_symmetry_multiplicity
_atom_site_calc_flag
_atom_site_refinement_flags
S1 S 0.5257(1) 0.2793(1) 0.11703(6) 0.0262(4) Uani 1 1 d .
O1 O 0.7036(3) 0.0447(3) 0.1046(2) 0.0310(6) Uani 1 1 d .
O2 O 0.4063(2) 0.2588(4) 0.0128(2) 0.0351(6) Uani 1 1 d .
C1 C 0.5367(2) 0.4477(5) 0.2147(3) 0.0273(8) Uani 1 1 d .
C2 C 0.5893(5) 0.5796(6) 0.1939(4) 0.0302(9) Uani 1 1 d .
C3 C 0.5787(4) 0.7002(4) 0.2667(3) 0.0334(9) Uani 1 1 d .
C4 C 0.5183(3) 0.6915(4) 0.3588(3) 0.0381(8) Uani 1 1 d .
C5 C 0.4668(4) 0.5573(3) 0.3739(3) 0.0421(8) Uani 1 1 d .
C6 C 0.4736(3) 0.4360(2) 0.3023(2) 0.0353(8) Uani 1 1 d .
C7 C 0.7314(3) 0.3416(2) 0.0926(1) 0.0230(8) Uani 1 1 d .
C8 C 0.8612(3) 0.3003(2) 0.1543(2) 0.0252(8) Uani 1 1 d .
C9 C 1.0350(2) 0.4078(2) 0.1616(4) 0.0273(8) Uani 1 1 d .
C10 C 1.0708(4) 0.5675(2) 0.2251(4) 0.0364(9) Uani 1 1 d .
C11 C 0.8372(2) 0.3101(3) 0.2701(5) 0.0253(8) Uani 1 1 d .
C12 C 0.9653(2) 0.2756(4) 0.3440(4) 0.0351(9) Uani 1 1 d .
C13 C 0.9228(3) 0.2658(4) 0.4522(4) 0.0402(9) Uani 1 1 d .
C14 C 1.0478(5) 0.2339(5) 0.5250(3) 0.0560(10) Uani 1 1 d .
H14A H 1.0131 0.2263 0.5906 0.070(15) Uiso 1 1 calc R
H14B H 1.1534 0.3118 0.5443 0.231(14) Uiso 1 1 calc R
H14C H 1.0561 0.1436 0.4862 0.061(4) Uiso 1 1 calc R
C15 C 0.8458(1) 0.1432(2) 0.0902(3) 0.02132(8) Uani 1 1 d .
C16 C 0.8489(2) 0.1152(2) -0.0300(2) 0.0283(8) Uani 1 1 d .
C17 C 0.6991(2) 0.0572(2) -0.1120(4) 0.0261(8) Uani 1 1 d .
C18 C 0.7060(5) 0.0297(3) -0.2189(4) 0.0380(9) Uani 1 1 d .
C19 C 0.8498(3) 0.0508(3) -0.2514(4) 0.0373(8) Uani 1 1 d .
C20 C 0.9960(4) 0.1113(3) -0.1716(3) 0.0392(8) Uani 1 1 d .
C21 C 0.9971(2) 0.1407(3) -0.0613(3) 0.0341(8) Uani 1 1 d .
C22 C 0.7359(5) 0.3873(3) 0.0065(5) 0.035(8) Uani 1 1 d .
H22A H 0.8485 0.4178 -0.0110 0.00(2) Uiso 1 1 d .
H22B H 0.5919 0.3513 -0.0444 0.16(7) Uiso 1 1 d .
C23 C 0.5090(12) 0.8250(11) 0.4378(8) 0.0624(10) Uani 1 1 d .
H1O1 H 0.623(12) 0.027(2) 0.1021(15) 0.01(3) Uiso 1 1 d .
H2 H 0.602(4) 0.543(3) 0.124(3) 0.141(8) Uiso 1 1 d .
H3 H 0.610(3) 0.789(6) 0.250(3) 0.03(3) Uiso 1 1 d .
H5 H 0.433(3) 0.537(4) 0.444(2) 0.01(2) Uiso 1 1 d .
H6 H 0.436(4) 0.343(6) 0.316(2) 0.07(4) Uiso 1 1 d .
H9A H 1.1249 0.3660 0.1692 0.06(4) Uiso 1 1 d .
H9B H 1.0570 0.3943 0.0846 0.00(2) Uiso 1 1 d .
H10A H 1.1511 0.5997 0.2124 0.00(3) Uiso 1 1 d .
H10B H 1.0649 0.5934 0.3151 0.03(3) Uiso 1 1 d .
H10C H 0.9935 0.6216 0.2082 0.01(2) Uiso 1 1 d .
H11A H 0.7165 0.2554 0.2668 0.00(2) Uiso 1 1 d .
H11B H 0.8377 0.4309 0.3138 0.05(3) Uiso 1 1 d .
H12A H 1.0792 0.3480 0.3490 0.05(4) Uiso 1 1 d .
H12B H 0.9652 0.1840 0.3008 0.03(3) Uiso 1 1 d .
H13A H 0.9062 0.3507 0.4804 0.11(5) Uiso 1 1 d .
H13B H 0.8057 0.1760 0.4211 0.09(5) Uiso 1 1 d .
H15 H 0.940(3) 0.144(2) 0.119(3) 0.00(2) Uiso 1 1 d .
H17 H 0.601(3) 0.063(5) -0.094(4) 0.01(3) Uiso 1 1 d .
H18 H 0.630(3) 0.023(5) -0.249(4) 0.00(3) Uiso 1 1 d .
H19 H 0.825(4) 0.015(4) -0.328(4) 0.02(3) Uiso 1 1 d .
H20 H 1.088(3) 0.124(3) -0.206(3) 0.06(4) Uiso 1 1 d .
H21 H 1.117(3) 0.184(3) -0.003(5) 0.04(3) Uiso 1 1 d .
H23A H 0.6178 0.9121 0.4646 0.12(4) Uiso 1 1 d .
H23B H 0.4821 0.7793 0.4928 0.09(4) Uiso 1 1 d .
H23C H 0.3897 0.8411 0.4351 0.05(3) Uiso 1 1 d .

loop_
_atom_site_aniso_label
_atom_site_aniso_U_11
_atom_site_aniso_U_22
_atom_site_aniso_U_33
_atom_site_aniso_U_23
_atom_site_aniso_U_13
_atom_site_aniso_U_12
S1 0.0204(6) 0.0237(7) 0.0330(7) 0.0078(5) 0.0029(5) 0.0087(5)
O1 0.022(2) 0.025(2) 0.039(1) 0.0051(14) 0.0113(12) 0.0040(13)
O2 0.032(2) 0.033(2) 0.031(2) 0.006(2) -0.007(2) 0.012(2)
C1 0.024(2) 0.032(4) 0.030(3) 0.010(3) 0.000(3) 0.018(2)
C2 0.035(2) 0.031(4) 0.029(3) 0.009(3) 0.007(3) 0.018(3)
C3 0.044(2) 0.027(4) 0.024(3) 0.004(3) 0.003(2) 0.016(2)
C4 0.037(2) 0.050(4) 0.025(3) 0.009(3) -0.003(2) 0.022(2)
C5 0.050(2) 0.057(3) 0.029(3) 0.015(4) 0.013(2) 0.031(2)
C6 0.042(3) 0.034(2) 0.027(3) 0.010(2) 0.010(2) 0.011(2)
C7 0.029(2) 0.034(2) 0.017(2) 0.014(2) 0.011(3) 0.020(3)
C8 0.034(3) 0.029(2) 0.017(2) 0.009(2) 0.005(3) 0.016(3)
C9 0.018(2) 0.023(3) 0.043(3) 0.016(2) 0.011(2) 0.004(2)
C10 0.026(2) 0.023(2) 0.047(3) 0.007(2) 0.017(2) -0.005(3)
C11 0.021(2) 0.031(3) 0.026(3) 0.008(2) 0.005(3) 0.015(2)
C12 0.048(2) 0.042(2) 0.026(2) 0.012(2) 0.013(2) 0.027(3)
C13 0.053(2) 0.046(2) 0.023(3) 0.016(2) 0.004(2) 0.019(4)
C14 0.085(3) 0.073(3) 0.026(4) 0.020(2) 0.005(4) 0.050(5)
C15 0.010(2) 0.028(3) 0.032(4) 0.014(2) 0.010(1) 0.012(2)
C16 0.050(3) 0.016(2) 0.023(3) 0.008(2) 0.011(3) 0.016(2)
C17 0.024(3) 0.034(2) 0.022(4) 0.014(2) 0.001(3) 0.010(2)
C18 0.035(4) 0.044(3) 0.037(3) 0.015(3) 0.004(4) 0.020(3)
C19 0.058(4) 0.032(2) 0.021(3) 0.003(3) 0.007(4) 0.021(2)
C20 0.057(4) 0.032(2) 0.041(3) 0.013(3) 0.036(4) 0.020(2)
C21 0.021(3) 0.029(2) 0.055(3) 0.020(3) 0.019(3) 0.005(2)
C22 0.030(3) 0.042(4) 0.036(4) 0.011(3) 0.017(3) 0.015(2)
C23 0.065(5) 0.056(5) 0.051(5) -0.011(5) 0.006(5) 0.030(5)

loop_
_atom_type_symbol
_atom_type_description
_atom_type_scat_dispersion_real
_atom_type_scat_dispersion_imag
_atom_type_scat_source
S S 0.1246 0.1234 'International Tables Vol C Tables 4.2.6.8 and 6.1.1.4'
C C 0.0033 0.0016 'International Tables Vol C Tables 4.2.6.8 and 6.1.1.4'
O O 0.0106 0.0060 'International Tables Vol C Tables 4.2.6.8 and 6.1.1.4'
H H 0.0000 0.0000 'International Tables Vol C Tables 4.2.6.8 and 6.1.1.4'

loop_
_geom_angle_atom_site_label_1
_geom_angle_atom_site_label_2
_geom_angle_atom_site_label_3
_geom_angle
O2 S1 C1 105.2(2)
O2 S1 C7 106.2(1)
C1 S1 C7 99.4(1)
C15 O1 H1O1 146(18)
C6 C1 C2 121.2(4)
C6 C1 S1 117.0(3)
C2 C1 S1 121.4(3)
C3 C2 C1 118.1(4)
C3 C2 H2 144(2)
C1 C2 H2 97(2)
C2 C3 C4 121.6(4)
C2 C3 H3 117(2)
C4 C3 H3 121(2)
C5 C4 C3 117.3(3)
C5 C4 C23 121.8(5)
C3 C4 C23 120.8(5)
C6 C5 C4 122.2(4)
C6 C5 H5 111(2)
C4 C5 H5 126(2)
C1 C6 C5 119.6(3)
C1 C6 H6 121(2)
C5 C6 H6 119(2)
C22 C7 C8 128.1(3)
C22 C7 S1 113.6(2)
C8 C7 S1 116.4(1)
C7 C8 C11 109.3(2)
C7 C8 C9 108.9(2)
C11 C8 C9 109.9(2)
C7 C8 C15 109.8(2)
C11 C8 C15 110.6(2)
C9 C8 C15 108.3(2)
C10 C9 C8 114.6(2)
C10 C9 H9A 120(7)
C8 C9 H9A 114
C10 C9 H9B 113
C8 C9 H9B 110
H9A C9 H9B 80
C9 C10 H10A 97
C9 C10 H10B 117
H10A C10 H10B 119
C9 C10 H10C 123
H10A C10 H10C 111
H10B C10 H10C 92
C8 C11 C12 114.9(3)
C8 C11 H11A 111
C12 C11 H11A 115
C8 C11 H11B 108
C12 C11 H11B 111
H11A C11 H11B 95
C13 C12 C11 113.0(3)
C13 C12 H12A 117
C11 C12 H12A 107
C13 C12 H12B 111
C11 C12 H12B 105
H12A C12 H12B 103
C14 C13 C12 113.3(3)
C14 C13 H13A 117
C12 C13 H13A 104
C14 C13 H13B 112
C12 C13 H13B 100
H13A C13 H13B 109
C13 C14 H14A 109.5
C13 C14 H14B 109.5
H14A C14 H14B 109.5
C13 C14 H14C 109.5
H14A C14 H14C 109.5
H14B C14 H14C 109.5
O1 C15 C16 112.6(2)
O1 C15 C8 107.4(2)
C16 C15 C8 115.6(2)
O1 C15 H15 118(2)
C16 C15 H15 102(3)
C8 C15 H15 100(1)
C21 C16 C17 119.2(3)
C21 C16 C15 120.9(2)
C17 C16 C15 119.8(2)
C18 C17 C16 118.5(3)
C18 C17 H17 118(3)
C16 C17 H17 121(3)
C17 C18 C19 123.1(4)
C17 C18 H18 107(4)
C19 C18 H18 128(4)
C18 C19 C20 118.4(4)
C18 C19 H19 109(2)
C20 C19 H19 133(2)
C19 C20 C21 121.0(3)
C19 C20 H20 110(2)
C21 C20 H20 129(2)
C20 C21 C16 119.7(2)
C20 C21 H21 117(3)
C16 C21 H21 124(3)
C7 C22 H22A 115
C7 C22 H22B 107
H22A C22 H22B 136
C4 C23 H23A 113
C4 C23 H23B 95
H23A C23 H23B 113
C4 C23 H23C 121
H23A C23 H23C 121
H23B C23 H23C 86

loop_
_geom_bond_atom_site_label_1
_geom_bond_atom_site_label_2
_geom_bond_distance
S1 O2 1.512(3)
S1 C1 1.817(4)
S1 C7 1.827(3)
O1 C15 1.408(3)
O1 H1O1 0.67(10)
C1 C6 1.353(5)
C1 C2 1.387(8)
C2 C3 1.382(7)
C2 H2 0.95(4)
C3 C4 1.391(6)
C3 H3 0.95(3)
C4 C5 1.372(5)
C4 C23 1.513(11)
C5 C6 1.367(4)
C5 H5 1.05(3)
C6 H6 0.97(6)
C7 C22 1.319(7)
C7 C8 1.531(4)
C8 C11 1.533(7)
C8 C9 1.549(3)
C8 C15 1.554(3)
C9 C10 1.527(3)
C9 H9A 1.02
C9 H9B 1.03
C10 H10A 0.74
C10 H10B 1.14
C10 H10C 1.04
C11 C12 1.560(6)
C11 H11A 1.02
C11 H11B 1.21
C12 C13 1.526(7)
C12 H12A 1.02
C12 H12B 0.96
C13 C14 1.517(7)
C13 H13A 0.9
C13 H13B 1.08
C14 H14A 0.9600
C14 H14B 0.9600
C14 H14C 0.9600
C15 C16 1.520(5)
C15 H15 0.85
C16 C21 1.391(3)
C16 C17 1.415(3)
C17 C18 1.358(17)
C17 H17 0.95(4)
C18 C19 1.368(6)
C18 H18 0.70(4)
C19 C20 1.377(5)
C19 H19 0.93(5)
C20 C21 1.385(6)
C20 H20 0.97(3)
C21 H21 1.09(4)
C22 H22A 1.02
C22 H22B 1.23
C23 H23A 1.02
C23 H23B 0.97
C23 H23C 1.11

loop_
_cod_related_entry_id
_cod_related_entry_database
_cod_related_entry_code
1 ChemSpider 4411337
